data_4109506
loop_
_publ_author_name
'Sergio Abad'
'Francisco Bosc\'a'
'Luis R. Domingo'
'Salvador Gil'
'Uwe Pischel'
'Miguel A. Miranda'

_publ_contact_author_address 'Avda. de los Naranjos s/n. 46022. Valencia.Spain'
_publ_contact_author_email mmiranda@qim.upv.es
_publ_contact_author_fax 0034963877809
_publ_contact_author_name 'Miguel. A. Miranda'
_publ_contact_author_phone 0034963877807
_publ_section_title
;
 Triplet Reactivity and Regio-/Stereoselectivity in the Macrocyclization
 of Diastereomeric Ketoprofen-Quencher Conjugates via Remote Hydrogen
 Abstractions
;
_journal_name_full 'Journal of the American Chemical Society'
_journal_page_first 7407
_journal_page_last 7420
_journal_paper_doi 10.1021/ja0712827
_journal_volume 129
_journal_year 2007
_chemical_absolute_configuration syn
_chemical_compound_source 'synthesis as described'
_chemical_formula_moiety '2(C21 H23 N O3)','C H4 O'
_chemical_formula_sum 'C43 H50 N2 O7'
_chemical_formula_weight 706.85
_chemical_name_systematic
;
 ?
;
_space_group_IT_number 1
_symmetry_cell_setting triclinic
_symmetry_Int_Tables_number 1
_symmetry_space_group_name_Hall 'P 1'
_symmetry_space_group_name_H-M 'P 1'
_atom_sites_solution_hydrogens geom
_atom_sites_solution_primary direct
_atom_sites_solution_secondary difmap
_audit_conform_dict_location ftp://ftp.iucr.org/pub/cif_core.dic
_audit_conform_dict_name cif_core.dic
_audit_conform_dict_version 2.2
_audit_creation_date 2004-10-14T17:15:27-00:00
_audit_creation_method 'WinGX routine CIF_UPDATE'
_cell_angle_alpha 71.846(5)
_cell_angle_beta 83.081(5)
_cell_angle_gamma 71.356(5)
_cell_formula_units_Z 1
_cell_length_a 8.460(5)
_cell_length_b 10.152(5)
_cell_length_c 11.884(5)
_cell_measurement_reflns_used 898
_cell_measurement_temperature 120(2)
_cell_measurement_theta_max 26.21
_cell_measurement_theta_min 2.54
_cell_measurement_wavelength 0.71073
_cell_volume 918.7(8)
_computing_cell_refinement 'BRUKER SMART'
_computing_data_collection 'BRUKER SMART'
_computing_data_reduction 'BRUKER SAINT'
_computing_molecular_graphics 'Ortep-3 for Windows (Farrugia, 1997)'
_computing_publication_material 'WinGX publication routines (Farrugia, 1999)'
_computing_structure_refinement 'SHELXL-97 (Sheldrick, 1997)'
_computing_structure_solution 'SIR-97 (Altomare et all, 1999)'
_diffrn_ambient_temperature 120(2)
_diffrn_measured_fraction_theta_full 0.961
_diffrn_measured_fraction_theta_max 0.961
_diffrn_measurement_device_type 'Smart-CCD-1000 BRUKER'
_diffrn_measurement_method 'omega scans'
_diffrn_radiation_monochromator graphite
_diffrn_radiation_probe x-ray
_diffrn_radiation_source 'fine-focus sealed tube'
_diffrn_radiation_type MoK\a
_diffrn_radiation_wavelength 0.71069
_diffrn_reflns_av_R_equivalents 0.0326
_diffrn_reflns_av_unetI/netI 0.0386
_diffrn_reflns_limit_h_max 11
_diffrn_reflns_limit_h_min -10
_diffrn_reflns_limit_k_max 13
_diffrn_reflns_limit_k_min -12
_diffrn_reflns_limit_l_max 15
_diffrn_reflns_limit_l_min 0
_diffrn_reflns_number 4381
_diffrn_reflns_theta_full 28.28
_diffrn_reflns_theta_max 28.28
_diffrn_reflns_theta_min 1.8
_exptl_absorpt_coefficient_mu 0.086
_exptl_absorpt_correction_T_max 1
_exptl_absorpt_correction_T_min 0.687833
_exptl_absorpt_correction_type multi-scan
_exptl_absorpt_process_details 'BRUKER SADABS'
_exptl_crystal_colour Colourless
_exptl_crystal_density_diffrn 1.278
_exptl_crystal_description prism
_exptl_crystal_F_000 378
_exptl_crystal_size_max 0.28
_exptl_crystal_size_mid 0.17
_exptl_crystal_size_min 0.16
_refine_diff_density_max 0.219
_refine_diff_density_min -0.207
_refine_diff_density_rms 0.044
_refine_ls_abs_structure_details 'Flack H D (1983), Acta Cryst. A39, 876-881'
_refine_ls_abs_structure_Flack 1.0(9)
_refine_ls_extinction_method none
_refine_ls_goodness_of_fit_ref 1.062
_refine_ls_hydrogen_treatment mixed
_refine_ls_matrix_type full
_refine_ls_number_parameters 492
_refine_ls_number_reflns 4381
_refine_ls_number_restraints 3
_refine_ls_restrained_S_all 1.062
_refine_ls_R_factor_all 0.0509
_refine_ls_R_factor_gt 0.0386
_refine_ls_shift/su_max 0.021
_refine_ls_shift/su_mean 0
_refine_ls_structure_factor_coef Fsqd
_refine_ls_weighting_details 'calc w=1/[\s^2^(Fo^2^)+(0.0358P)^2^+0.2048P] where P=(Fo^2^+2Fc^2^)/3'
_refine_ls_weighting_scheme calc
_refine_ls_wR_factor_gt 0.0802
_refine_ls_wR_factor_ref 0.0865
_reflns_number_gt 3773
_reflns_number_total 4381
_reflns_threshold_expression >2sigma(I)
_cod_data_source_file ja0712827si20070227_040942.cif
_cod_data_source_block uv10sd1n
_cod_database_code 4109506

loop_
_symmetry_equiv_pos_as_xyz
'x, y, z'

loop_
_atom_site_label
_atom_site_type_symbol
_atom_site_fract_x
_atom_site_fract_y
_atom_site_fract_z
_atom_site_U_iso_or_equiv
_atom_site_adp_type
_atom_site_occupancy
_atom_site_symmetry_multiplicity
_atom_site_calc_flag
_atom_site_refinement_flags
C1 C 0.9702(3) 0.3393(3) 0.4357(2) 0.0261(6) Uani 1 1 d .
H1 H 0.9728 0.2992 0.5175 0.031 Uiso 1 1 calc R
C2 C 0.9552(4) 0.2585(3) 0.3638(3) 0.0310(6) Uani 1 1 d .
H2 H 0.9496 0.1642 0.3981 0.037 Uiso 1 1 calc R
C3 C 0.9487(4) 0.3167(3) 0.2429(3) 0.0341(7) Uani 1 1 d .
H3 H 0.9372 0.2627 0.1957 0.041 Uiso 1 1 calc R
C4 C 0.9595(4) 0.4563(4) 0.1916(3) 0.0361(7) Uani 1 1 d .
H4 H 0.9552 0.4963 0.1098 0.043 Uiso 1 1 calc R
C5 C 0.9766(4) 0.5362(3) 0.2626(2) 0.0285(6) Uani 1 1 d .
H5 H 0.9852 0.6294 0.2276 0.034 Uiso 1 1 calc R
C6 C 0.9812(3) 0.4793(3) 0.3853(2) 0.0197(5) Uani 1 1 d .
C7 C 0.9960(3) 0.5767(3) 0.4568(2) 0.0179(5) Uani 1 1 d .
C8 C 1.0108(3) 0.4951(3) 0.5920(2) 0.0197(5) Uani 1 1 d .
H8 H 1.0962 0.4009 0.6016 0.024 Uiso 1 1 calc R
O9 O 0.8559(2) 0.46845(17) 0.64050(14) 0.0189(4) Uani 1 1 d .
C10 C 0.7862(3) 0.5593(3) 0.7177(2) 0.0195(5) Uani 1 1 d .
H10 H 0.7461 0.6596 0.6672 0.023 Uiso 1 1 calc R
C11 C 0.9383(3) 0.5470(3) 0.7796(2) 0.0224(5) Uani 1 1 d .
H11A H 0.9807 0.4517 0.8356 0.027 Uiso 1 1 calc R
H11B H 0.9165 0.6212 0.8197 0.027 Uiso 1 1 calc R
C12 C 1.0563(3) 0.5719(3) 0.6717(2) 0.0223(5) Uani 1 1 d .
H12A H 1.1721 0.5287 0.6945 0.027 Uiso 1 1 calc R
H12B H 1.0365 0.6748 0.632 0.027 Uiso 1 1 calc R
C13 C 0.6351(3) 0.5171(3) 0.7800(2) 0.0201(5) Uani 1 1 d .
H13A H 0.6624 0.4124 0.8119 0.024 Uiso 1 1 calc R
H13B H 0.5972 0.5599 0.8446 0.024 Uiso 1 1 calc R
N14 N 0.5046(3) 0.5721(2) 0.69106(19) 0.0190(4) Uani 1 1 d .
C15 C 0.4286(3) 0.7164(3) 0.6512(2) 0.0188(5) Uani 1 1 d .
C16 C 0.3864(3) 0.7795(3) 0.5193(2) 0.0188(5) Uani 1 1 d .
H16 H 0.3685 0.7046 0.4908 0.023 Uiso 1 1 calc R
C17 C 0.5473(3) 0.8132(3) 0.4618(2) 0.0176(5) Uani 1 1 d .
C18 C 0.5650(3) 0.9515(3) 0.4303(2) 0.0221(5) Uani 1 1 d .
H18 H 0.4726 1.0311 0.4317 0.027 Uiso 1 1 calc R
C19 C 0.7210(3) 0.9709(3) 0.3967(2) 0.0239(5) Uani 1 1 d .
H19 H 0.731 1.0643 0.37 0.029 Uiso 1 1 calc R
C20 C 0.8626(3) 0.8521(3) 0.4024(2) 0.0206(5) Uani 1 1 d .
H20 H 0.9676 0.8655 0.3852 0.025 Uiso 1 1 calc R
C21 C 0.8456(3) 0.7131(3) 0.4340(2) 0.0173(5) Uani 1 1 d .
C22 C 0.6867(3) 0.6974(3) 0.4549(2) 0.0184(5) Uani 1 1 d .
H22 H 0.6732 0.6071 0.4644 0.022 Uiso 1 1 calc R
O23 O 1.1443(2) 0.6202(2) 0.41958(16) 0.0218(4) Uani 1 1 d .
C24 C 0.2319(3) 0.9111(3) 0.4970(2) 0.0242(5) Uani 1 1 d .
H24A H 0.2447 0.9804 0.5321 0.036 Uiso 1 1 calc R
H24B H 0.1357 0.8813 0.5317 0.036 Uiso 1 1 calc R
H24C H 0.2176 0.9548 0.4133 0.036 Uiso 1 1 calc R
O25 O 0.4078(2) 0.79556(19) 0.71509(16) 0.0249(4) Uani 1 1 d .
C26 C 0.2884(3) 0.6066(3) 1.0001(2) 0.0229(5) Uani 1 1 d .
H26 H 0.2057 0.6896 0.962 0.028 Uiso 1 1 calc R
C27 C 0.3101(3) 0.4762(3) 0.9758(3) 0.0279(6) Uani 1 1 d .
H27 H 0.2418 0.4729 0.9216 0.034 Uiso 1 1 calc R
C28 C 0.4320(4) 0.3518(3) 1.0313(3) 0.0324(7) Uani 1 1 d .
H28 H 0.4444 0.2645 1.0161 0.039 Uiso 1 1 calc R
C29 C 0.5347(4) 0.3580(3) 1.1094(3) 0.0356(7) Uani 1 1 d .
H29 H 0.6183 0.2749 1.146 0.043 Uiso 1 1 calc R
C30 C 0.5149(4) 0.4868(3) 1.1338(3) 0.0303(6) Uani 1 1 d .
H30 H 0.5861 0.4892 1.1864 0.036 Uiso 1 1 calc R
C31 C 0.3898(3) 0.6135(3) 1.0812(2) 0.0209(5) Uani 1 1 d .
C32 C 0.3736(3) 0.7505(3) 1.1152(2) 0.0205(5) Uani 1 1 d .
C33 C 0.2087(3) 0.8734(3) 1.0689(2) 0.0211(5) Uani 1 1 d .
H33 H 0.117 0.8301 1.086 0.025 Uiso 1 1 calc R
O34 O 0.2197(2) 0.93661(18) 0.94296(15) 0.0207(4) Uani 1 1 d .
C35 C 0.2357(3) 1.0793(3) 0.9233(2) 0.0210(5) Uani 1 1 d .
H35 H 0.3479 1.0668 0.9469 0.025 Uiso 1 1 calc R
C36 C 0.1128(3) 1.1366(3) 1.0131(2) 0.0258(6) Uani 1 1 d .
H36A H -0.0019 1.16 0.9913 0.031 Uiso 1 1 calc R
H36B H 0.1308 1.2208 1.0254 0.031 Uiso 1 1 calc R
C37 C 0.1613(3) 1.0019(3) 1.1218(2) 0.0262(6) Uani 1 1 d .
H37A H 0.0681 0.9985 1.1778 0.031 Uiso 1 1 calc R
H37B H 0.2551 1.0017 1.1616 0.031 Uiso 1 1 calc R
C38 C 0.2242(3) 1.1537(3) 0.7916(2) 0.0226(5) Uani 1 1 d .
H38A H 0.1242 1.1504 0.7617 0.027 Uiso 1 1 calc R
H38B H 0.2193 1.2547 0.7752 0.027 Uiso 1 1 calc R
N39 N 0.3731(3) 1.0770(2) 0.73417(18) 0.0203(4) Uani 1 1 d .
C40 C 0.5207(3) 1.0998(3) 0.7389(2) 0.0202(5) Uani 1 1 d .
C41 C 0.6751(3) 0.9663(3) 0.7571(2) 0.0209(5) Uani 1 1 d .
H41 H 0.6565 0.8961 0.7231 0.025 Uiso 1 1 calc R
C42 C 0.6772(3) 0.9058(3) 0.8926(2) 0.0196(5) Uani 1 1 d .
C43 C 0.7600(3) 0.9493(3) 0.9624(2) 0.0238(5) Uani 1 1 d .
H43 H 0.8364 0.9996 0.9277 0.029 Uiso 1 1 calc R
C44 C 0.7285(3) 0.9178(3) 1.0834(2) 0.0267(6) Uani 1 1 d .
H44 H 0.7891 0.9418 1.1301 0.032 Uiso 1 1 calc R
C45 C 0.6070(3) 0.8505(3) 1.1359(2) 0.0235(5) Uani 1 1 d .
H45 H 0.5813 0.8357 1.2164 0.028 Uiso 1 1 calc R
C46 C 0.5241(3) 0.8056(3) 1.0671(2) 0.0189(5) Uani 1 1 d .
C47 C 0.5670(3) 0.8264(3) 0.9478(2) 0.0181(5) Uani 1 1 d .
H47 H 0.5216 0.7867 0.9037 0.022 Uiso 1 1 calc R
O48 O 0.3710(2) 0.7186(2) 1.24153(15) 0.0254(4) Uani 1 1 d .
C49 C 0.8316(4) 1.0062(3) 0.7002(2) 0.0290(6) Uani 1 1 d .
H49A H 0.9285 0.9254 0.7281 0.044 Uiso 1 1 calc R
H49B H 0.8375 1.0886 0.721 0.044 Uiso 1 1 calc R
H49C H 0.8271 1.0298 0.6156 0.044 Uiso 1 1 calc R
O50 O 0.5294(2) 1.21913(19) 0.73885(16) 0.0272(4) Uani 1 1 d .
O51 O 0.4232(2) 1.4170(2) 0.53077(19) 0.0289(4) Uani 1 1 d .
C52 C 0.5139(6) 1.3417(4) 0.4517(3) 0.0648(12) Uani 1 1 d .
H52A H 0.4408 1.3093 0.4181 0.097 Uiso 1 1 calc R
H52B H 0.601 1.2593 0.4931 0.097 Uiso 1 1 calc R
H52C H 0.5621 1.4048 0.3896 0.097 Uiso 1 1 calc R
H39 H 0.376(3) 0.987(3) 0.738(2) 0.020(7) Uiso 1 1 d .
H14 H 0.514(4) 0.524(3) 0.644(3) 0.027(8) Uiso 1 1 d .
H23 H 1.225(5) 0.551(4) 0.456(3) 0.046(10) Uiso 1 1 d .
H48 H 0.290(5) 0.689(4) 1.269(3) 0.042(10) Uiso 1 1 d .
H51 H 0.448(4) 1.355(4) 0.604(3) 0.041(10) Uiso 1 1 d .

loop_
_atom_site_aniso_label
_atom_site_aniso_U_11
_atom_site_aniso_U_22
_atom_site_aniso_U_33
_atom_site_aniso_U_23
_atom_site_aniso_U_13
_atom_site_aniso_U_12
C1 0.0264(14) 0.0263(14) 0.0261(14) -0.0072(11) -0.0017(11) -0.0085(11)
C2 0.0278(15) 0.0254(14) 0.0432(18) -0.0160(13) -0.0002(12) -0.0066(11)
C3 0.0318(16) 0.0405(17) 0.0403(17) -0.0293(15) 0.0070(13) -0.0107(13)
C4 0.0410(18) 0.0508(19) 0.0228(15) -0.0179(14) 0.0070(13) -0.0180(15)
C5 0.0343(16) 0.0317(15) 0.0231(14) -0.0093(11) 0.0052(11) -0.0154(12)
C6 0.0153(12) 0.0215(12) 0.0223(13) -0.0076(10) 0.0024(9) -0.0052(9)
C7 0.0161(12) 0.0215(12) 0.0156(12) -0.0026(9) 0.0019(9) -0.0083(9)
C8 0.0197(13) 0.0213(12) 0.0180(12) -0.0036(10) -0.0013(9) -0.0079(10)
O9 0.0208(9) 0.0214(9) 0.0163(8) -0.0058(7) 0.0023(7) -0.0096(7)
C10 0.0231(12) 0.0190(12) 0.0151(12) -0.0032(9) -0.0028(10) -0.0054(10)
C11 0.0254(13) 0.0246(13) 0.0171(12) -0.0049(10) -0.0026(10) -0.0077(10)
C12 0.0229(13) 0.0266(14) 0.0176(12) -0.0024(10) -0.0035(10) -0.0104(11)
C13 0.0208(13) 0.0202(12) 0.0193(12) -0.0049(10) -0.0007(9) -0.0069(10)
N14 0.0231(11) 0.0193(11) 0.0176(10) -0.0074(9) 0.0007(8) -0.0089(9)
C15 0.0173(12) 0.0219(12) 0.0206(12) -0.0075(10) 0.0024(9) -0.0101(10)
C16 0.0200(13) 0.0211(12) 0.0190(12) -0.0078(10) -0.0016(9) -0.0087(10)
C17 0.0208(12) 0.0212(12) 0.0134(11) -0.0059(9) -0.0018(9) -0.0081(10)
C18 0.0265(14) 0.0186(12) 0.0208(13) -0.0048(10) -0.0034(10) -0.0058(10)
C19 0.0308(14) 0.0185(12) 0.0231(13) -0.0030(10) -0.0019(11) -0.0108(11)
C20 0.0236(13) 0.0251(13) 0.0169(12) -0.0040(10) -0.0002(10) -0.0143(11)
C21 0.0219(12) 0.0183(12) 0.0121(11) -0.0036(9) -0.0007(9) -0.0073(10)
C22 0.0245(13) 0.0203(12) 0.0137(11) -0.0051(9) -0.0016(9) -0.0103(10)
O23 0.0166(9) 0.0256(10) 0.0215(9) -0.0017(8) 0.0002(7) -0.0093(8)
C24 0.0205(13) 0.0257(14) 0.0249(13) -0.0063(11) -0.0042(10) -0.0047(11)
O25 0.0328(11) 0.0228(9) 0.0226(9) -0.0121(8) -0.0011(8) -0.0076(8)
C26 0.0213(13) 0.0256(13) 0.0230(13) -0.0058(10) 0.0007(10) -0.0104(10)
C27 0.0277(15) 0.0329(15) 0.0278(14) -0.0100(12) 0.0018(11) -0.0149(12)
C28 0.0362(16) 0.0229(14) 0.0397(17) -0.0079(12) 0.0043(13) -0.0140(12)
C29 0.0388(18) 0.0248(15) 0.0376(17) -0.0018(13) -0.0074(14) -0.0069(13)
C30 0.0326(15) 0.0273(14) 0.0277(15) -0.0002(11) -0.0096(12) -0.0091(12)
C31 0.0224(13) 0.0219(12) 0.0185(12) -0.0019(10) 0.0023(10) -0.0116(10)
C32 0.0235(13) 0.0254(13) 0.0131(11) -0.0045(10) 0.0029(9) -0.0102(10)
C33 0.0210(13) 0.0270(13) 0.0162(12) -0.0053(10) 0.0027(10) -0.0104(11)
O34 0.0243(9) 0.0199(9) 0.0182(9) -0.0036(7) 0.0000(7) -0.0088(7)
C35 0.0233(13) 0.0197(12) 0.0196(12) -0.0045(10) -0.0003(10) -0.0074(10)
C36 0.0272(14) 0.0250(13) 0.0254(14) -0.0101(11) 0.0023(11) -0.0065(11)
C37 0.0273(14) 0.0300(14) 0.0221(13) -0.0101(11) 0.0062(11) -0.0097(11)
C38 0.0253(13) 0.0188(12) 0.0198(13) -0.0025(10) -0.0013(10) -0.0042(10)
N39 0.0268(12) 0.0184(11) 0.0152(10) -0.0041(8) -0.0012(8) -0.0067(9)
C40 0.0290(14) 0.0216(13) 0.0106(11) -0.0031(9) 0.0008(9) -0.0106(10)
C41 0.0242(13) 0.0241(13) 0.0168(12) -0.0065(10) 0.0046(10) -0.0118(10)
C42 0.0187(12) 0.0211(12) 0.0179(12) -0.0051(10) 0.0016(9) -0.0056(10)
C43 0.0226(13) 0.0274(13) 0.0236(13) -0.0060(11) 0.0011(10) -0.0124(11)
C44 0.0286(15) 0.0357(15) 0.0215(13) -0.0082(11) -0.0047(11) -0.0159(12)
C45 0.0275(14) 0.0293(14) 0.0128(11) -0.0030(10) -0.0014(10) -0.0101(11)
C46 0.0193(12) 0.0178(11) 0.0183(12) -0.0015(9) -0.0031(9) -0.0066(9)
C47 0.0193(12) 0.0180(12) 0.0178(12) -0.0061(9) 0.0002(9) -0.0061(9)
O48 0.0285(11) 0.0369(11) 0.0130(9) -0.0023(8) 0.0024(8) -0.0185(9)
C49 0.0297(15) 0.0363(16) 0.0217(14) -0.0058(12) 0.0066(11) -0.0158(12)
O50 0.0365(11) 0.0231(10) 0.0247(10) -0.0049(8) -0.0024(8) -0.0138(8)
O51 0.0309(11) 0.0243(10) 0.0280(11) -0.0061(8) -0.0028(8) -0.0044(8)
C52 0.082(3) 0.050(2) 0.036(2) -0.0127(17) 0.0042(19) 0.014(2)

loop_
_atom_type_symbol
_atom_type_description
_atom_type_scat_dispersion_real
_atom_type_scat_dispersion_imag
_atom_type_scat_source
C C 0.0033 0.0016 'International Tables Vol C Tables 4.2.6.8 and 6.1.1.4'
H H 0 0 'International Tables Vol C Tables 4.2.6.8 and 6.1.1.4'
N N 0.0061 0.0033 'International Tables Vol C Tables 4.2.6.8 and 6.1.1.4'
O O 0.0106 0.006 'International Tables Vol C Tables 4.2.6.8 and 6.1.1.4'

loop_
_geom_angle_atom_site_label_1
_geom_angle_atom_site_label_2
_geom_angle_atom_site_label_3
_geom_angle
C6 C1 C2 120.2(3)
C6 C1 H1 119.9
C2 C1 H1 119.9
C3 C2 C1 120.6(3)
C3 C2 H2 119.7
C1 C2 H2 119.7
C2 C3 C4 119.7(3)
C2 C3 H3 120.1
C4 C3 H3 120.1
C5 C4 C3 119.8(3)
C5 C4 H4 120.1
C3 C4 H4 120.1
C4 C5 C6 121.1(3)
C4 C5 H5 119.4
C6 C5 H5 119.4
C1 C6 C5 118.5(2)
C1 C6 C7 123.9(2)
C5 C6 C7 117.6(2)
O23 C7 C21 108.34(19)
O23 C7 C6 109.51(19)
C21 C7 C6 109.5(2)
O23 C7 C8 107.18(19)
C21 C7 C8 110.53(19)
C6 C7 C8 111.67(19)
O9 C8 C12 105.45(19)
O9 C8 C7 110.66(18)
C12 C8 C7 116.8(2)
O9 C8 H8 107.9
C12 C8 H8 107.9
C7 C8 H8 107.9
C8 O9 C10 107.32(18)
O9 C10 C11 102.4(2)
O9 C10 C13 106.99(19)
C11 C10 C13 124.6(2)
O9 C10 H10 107.3
C11 C10 H10 107.3
C13 C10 H10 107.3
C10 C11 C12 99.2(2)
C10 C11 H11A 111.9
C12 C11 H11A 111.9
C10 C11 H11B 111.9
C12 C11 H11B 111.9
H11A C11 H11B 109.6
C11 C12 C8 103.0(2)
C11 C12 H12A 111.2
C8 C12 H12A 111.2
C11 C12 H12B 111.2
C8 C12 H12B 111.2
H12A C12 H12B 109.1
N14 C13 C10 106.9(2)
N14 C13 H13A 110.3
C10 C13 H13A 110.3
N14 C13 H13B 110.3
C10 C13 H13B 110.3
H13A C13 H13B 108.6
C15 N14 C13 119.4(2)
C15 N14 H14 117(2)
C13 N14 H14 116(2)
O25 C15 N14 121.4(2)
O25 C15 C16 121.3(2)
N14 C15 C16 117.0(2)
C24 C16 C15 111.9(2)
C24 C16 C17 114.0(2)
C15 C16 C17 102.52(19)
C24 C16 H16 109.4
C15 C16 H16 109.4
C17 C16 H16 109.4
C18 C17 C22 118.6(2)
C18 C17 C16 122.8(2)
C22 C17 C16 118.1(2)
C17 C18 C19 119.9(2)
C17 C18 H18 120.1
C19 C18 H18 120.1
C18 C19 C20 120.8(2)
C18 C19 H19 119.6
C20 C19 H19 119.6
C19 C20 C21 119.4(2)
C19 C20 H20 120.3
C21 C20 H20 120.3
C22 C21 C20 118.9(2)
C22 C21 C7 118.7(2)
C20 C21 C7 122.2(2)
C21 C22 C17 121.6(2)
C21 C22 H22 119.2
C17 C22 H22 119.2
C7 O23 H23 107(3)
C16 C24 H24A 109.5
C16 C24 H24B 109.5
H24A C24 H24B 109.5
C16 C24 H24C 109.5
H24A C24 H24C 109.5
H24B C24 H24C 109.5
C27 C26 C31 120.4(3)
C27 C26 H26 119.8
C31 C26 H26 119.8
C28 C27 C26 120.7(3)
C28 C27 H27 119.7
C26 C27 H27 119.7
C29 C28 C27 119.4(3)
C29 C28 H28 120.3
C27 C28 H28 120.3
C28 C29 C30 120.5(3)
C28 C29 H29 119.8
C30 C29 H29 119.8
C29 C30 C31 121.4(3)
C29 C30 H30 119.3
C31 C30 H30 119.3
C26 C31 C30 117.7(2)
C26 C31 C32 124.2(2)
C30 C31 C32 118.1(2)
O48 C32 C31 110.0(2)
O48 C32 C46 107.3(2)
C31 C32 C46 110.2(2)
O48 C32 C33 107.5(2)
C31 C32 C33 111.9(2)
C46 C32 C33 109.8(2)
O34 C33 C37 105.4(2)
O34 C33 C32 110.78(19)
C37 C33 C32 115.6(2)
O34 C33 H33 108.3
C37 C33 H33 108.3
C32 C33 H33 108.3
C33 O34 C35 107.21(18)
O34 C35 C38 107.4(2)
O34 C35 C36 102.8(2)
C38 C35 C36 123.0(2)
O34 C35 H35 107.6
C38 C35 H35 107.6
C36 C35 H35 107.6
C35 C36 C37 98.8(2)
C35 C36 H36A 112
C37 C36 H36A 112
C35 C36 H36B 112
C37 C36 H36B 112
H36A C36 H36B 109.7
C36 C37 C33 103.7(2)
C36 C37 H37A 111
C33 C37 H37A 111
C36 C37 H37B 111
C33 C37 H37B 111
H37A C37 H37B 109
N39 C38 C35 107.7(2)
N39 C38 H38A 110.2
C35 C38 H38A 110.2
N39 C38 H38B 110.2
C35 C38 H38B 110.2
H38A C38 H38B 108.5
C40 N39 C38 119.6(2)
C40 N39 H39 116.9(18)
C38 N39 H39 113.7(18)
O50 C40 N39 121.9(2)
O50 C40 C41 121.5(2)
N39 C40 C41 116.4(2)
C49 C41 C40 111.9(2)
C49 C41 C42 114.8(2)
C40 C41 C42 101.6(2)
C49 C41 H41 109.4
C40 C41 H41 109.4
C42 C41 H41 109.4
C43 C42 C47 118.6(2)
C43 C42 C41 122.3(2)
C47 C42 C41 117.9(2)
C44 C43 C42 120.0(2)
C44 C43 H43 120
C42 C43 H43 120
C43 C44 C45 120.8(2)
C43 C44 H44 119.6
C45 C44 H44 119.6
C44 C45 C46 119.6(2)
C44 C45 H45 120.2
C46 C45 H45 120.2
C47 C46 C45 119.0(2)
C47 C46 C32 118.6(2)
C45 C46 C32 122.0(2)
C46 C47 C42 121.4(2)
C46 C47 H47 119.3
C42 C47 H47 119.3
C32 O48 H48 109(2)
C41 C49 H49A 109.5
C41 C49 H49B 109.5
H49A C49 H49B 109.5
C41 C49 H49C 109.5
H49A C49 H49C 109.5
H49B C49 H49C 109.5
C52 O51 H51 106(2)
O51 C52 H52A 109.5
O51 C52 H52B 109.5
H52A C52 H52B 109.5
O51 C52 H52C 109.5
H52A C52 H52C 109.5
H52B C52 H52C 109.5

loop_
_geom_bond_atom_site_label_1
_geom_bond_atom_site_label_2
_geom_bond_distance
C1 C6 1.389(4)
C1 C2 1.396(4)
C1 H1 0.93
C2 C3 1.373(4)
C2 H2 0.93
C3 C4 1.385(4)
C3 H3 0.93
C4 C5 1.385(4)
C4 H4 0.93
C5 C6 1.392(4)
C5 H5 0.93
C6 C7 1.531(3)
C7 O23 1.436(3)
C7 C21 1.527(3)
C7 C8 1.561(3)
C8 O9 1.439(3)
C8 C12 1.547(4)
C8 H8 0.98
O9 C10 1.445(3)
C10 C11 1.511(4)
C10 C13 1.513(3)
C10 H10 0.98
C11 C12 1.535(4)
C11 H11A 0.97
C11 H11B 0.97
C12 H12A 0.97
C12 H12B 0.97
C13 N14 1.472(3)
C13 H13A 0.97
C13 H13B 0.97
N14 C15 1.350(3)
N14 H14 0.83(3)
C15 O25 1.229(3)
C15 C16 1.536(3)
C16 C24 1.520(3)
C16 C17 1.538(3)
C16 H16 0.98
C17 C18 1.389(3)
C17 C22 1.389(4)
C18 C19 1.389(4)
C18 H18 0.93
C19 C20 1.392(4)
C19 H19 0.93
C20 C21 1.393(3)
C20 H20 0.93
C21 C22 1.388(3)
C22 H22 0.93
O23 H23 0.85(4)
C24 H24A 0.96
C24 H24B 0.96
C24 H24C 0.96
C26 C27 1.393(4)
C26 C31 1.397(4)
C26 H26 0.93
C27 C28 1.381(4)
C27 H27 0.93
C28 C29 1.374(4)
C28 H28 0.93
C29 C30 1.380(4)
C29 H29 0.93
C30 C31 1.398(4)
C30 H30 0.93
C31 C32 1.526(4)
C32 O48 1.433(3)
C32 C46 1.530(4)
C32 C33 1.565(4)
C33 O34 1.438(3)
C33 C37 1.541(4)
C33 H33 0.98
O34 C35 1.442(3)
C35 C38 1.511(4)
C35 C36 1.514(4)
C35 H35 0.98
C36 C37 1.541(4)
C36 H36A 0.97
C36 H36B 0.97
C37 H37A 0.97
C37 H37B 0.97
C38 N39 1.468(3)
C38 H38A 0.97
C38 H38B 0.97
N39 C40 1.351(3)
N39 H39 0.90(3)
C40 O50 1.237(3)
C40 C41 1.531(4)
C41 C49 1.527(4)
C41 C42 1.535(3)
C41 H41 0.98
C42 C43 1.393(4)
C42 C47 1.397(3)
C43 C44 1.384(4)
C43 H43 0.93
C44 C45 1.393(4)
C44 H44 0.93
C45 C46 1.395(4)
C45 H45 0.93
C46 C47 1.387(3)
C47 H47 0.93
O48 H48 0.83(4)
C49 H49A 0.96
C49 H49B 0.96
C49 H49C 0.96
O51 C52 1.398(4)
O51 H51 0.90(4)
C52 H52A 0.96
C52 H52B 0.96
C52 H52C 0.96

loop_
_geom_torsion_atom_site_label_1
_geom_torsion_atom_site_label_2
_geom_torsion_atom_site_label_3
_geom_torsion_atom_site_label_4
_geom_torsion
C6 C1 C2 C3 -0.9(4)
C1 C2 C3 C4 0.9(4)
C2 C3 C4 C5 0.0(5)
C3 C4 C5 C6 -0.8(5)
C2 C1 C6 C5 0.1(4)
C2 C1 C6 C7 179.3(2)
C4 C5 C6 C1 0.8(4)
C4 C5 C6 C7 -178.5(3)
C1 C6 C7 O23 122.9(3)
C5 C6 C7 O23 -57.9(3)
C1 C6 C7 C21 -118.5(3)
C5 C6 C7 C21 60.8(3)
C1 C6 C7 C8 4.3(3)
C5 C6 C7 C8 -176.4(2)
O23 C7 C8 O9 170.68(19)
C21 C7 C8 O9 52.8(3)
C6 C7 C8 O9 -69.4(2)
O23 C7 C8 C12 50.1(3)
C21 C7 C8 C12 -67.8(3)
C6 C7 C8 C12 170.0(2)
C12 C8 O9 C10 16.3(2)
C7 C8 O9 C10 -110.9(2)
C8 O9 C10 C11 -40.6(2)
C8 O9 C10 C13 -173.06(18)
O9 C10 C11 C12 47.1(2)
C13 C10 C11 C12 168.1(2)
C10 C11 C12 C8 -36.5(2)
O9 C8 C12 C11 13.7(2)
C7 C8 C12 C11 137.0(2)
O9 C10 C13 N14 -71.9(2)
C11 C10 C13 N14 169.2(2)
C10 C13 N14 C15 -71.4(3)
C13 N14 C15 O25 -31.5(3)
C13 N14 C15 C16 142.1(2)
O25 C15 C16 C24 -36.6(3)
N14 C15 C16 C24 149.8(2)
O25 C15 C16 C17 86.0(3)
N14 C15 C16 C17 -87.6(2)
C24 C16 C17 C18 21.9(3)
C15 C16 C17 C18 -99.2(3)
C24 C16 C17 C22 -166.2(2)
C15 C16 C17 C22 72.7(3)
C22 C17 C18 C19 -2.2(4)
C16 C17 C18 C19 169.6(2)
C17 C18 C19 C20 -4.7(4)
C18 C19 C20 C21 4.7(4)
C19 C20 C21 C22 2.3(3)
C19 C20 C21 C7 -172.4(2)
O23 C7 C21 C22 175.2(2)
C6 C7 C21 C22 55.8(3)
C8 C7 C21 C22 -67.7(3)
O23 C7 C21 C20 -10.2(3)
C6 C7 C21 C20 -129.6(2)
C8 C7 C21 C20 107.0(2)
C20 C21 C22 C17 -9.5(4)
C7 C21 C22 C17 165.4(2)
C18 C17 C22 C21 9.4(4)
C16 C17 C22 C21 -162.8(2)
C31 C26 C27 C28 0.0(4)
C26 C27 C28 C29 -1.4(4)
C27 C28 C29 C30 1.1(5)
C28 C29 C30 C31 0.5(5)
C27 C26 C31 C30 1.5(4)
C27 C26 C31 C32 -178.9(2)
C29 C30 C31 C26 -1.8(4)
C29 C30 C31 C32 178.6(3)
C26 C31 C32 O48 131.0(2)
C30 C31 C32 O48 -49.4(3)
C26 C31 C32 C46 -110.9(3)
C30 C31 C32 C46 68.6(3)
C26 C31 C32 C33 11.6(3)
C30 C31 C32 C33 -168.8(2)
O48 C32 C33 O34 165.64(19)
C31 C32 C33 O34 -73.5(2)
C46 C32 C33 O34 49.2(3)
O48 C32 C33 C37 45.9(3)
C31 C32 C33 C37 166.7(2)
C46 C32 C33 C37 -70.6(3)
C37 C33 O34 C35 18.1(2)
C32 C33 O34 C35 -107.6(2)
C33 O34 C35 C38 -172.6(2)
C33 O34 C35 C36 -41.5(2)
O34 C35 C36 C37 46.3(2)
C38 C35 C36 C37 167.1(2)
C35 C36 C37 C33 -34.7(2)
O34 C33 C37 C36 11.6(3)
C32 C33 C37 C36 134.3(2)
O34 C35 C38 N39 -67.4(3)
C36 C35 C38 N39 173.9(2)
C35 C38 N39 C40 -76.9(3)
C38 N39 C40 O50 -33.5(3)
C38 N39 C40 C41 140.5(2)
O50 C40 C41 C49 -35.4(3)
N39 C40 C41 C49 150.5(2)
O50 C40 C41 C42 87.5(3)
N39 C40 C41 C42 -86.6(2)
C49 C41 C42 C43 31.7(4)
C40 C41 C42 C43 -89.2(3)
C49 C41 C42 C47 -160.6(2)
C40 C41 C42 C47 78.5(3)
C47 C42 C43 C44 -2.0(4)
C41 C42 C43 C44 165.6(3)
C42 C43 C44 C45 -4.0(4)
C43 C44 C45 C46 4.4(4)
C44 C45 C46 C47 1.3(4)
C44 C45 C46 C32 -171.4(2)
O48 C32 C46 C47 171.8(2)
C31 C32 C46 C47 52.1(3)
C33 C32 C46 C47 -71.6(3)
O48 C32 C46 C45 -15.5(3)
C31 C32 C46 C45 -135.2(2)
C33 C32 C46 C45 101.1(3)
C45 C46 C47 C42 -7.4(4)
C32 C46 C47 C42 165.5(2)
C43 C42 C47 C46 7.8(4)
C41 C42 C47 C46 -160.4(2)
